data_4027476
loop_
_publ_author_name
'Camille Lescot'
'Benjamin Darses'
'Florence Collet'
'Pascal Retailleau'
'Philippe Dauban'

_publ_contact_author_address
;Centre de Recherche de Gif
Institut de Chimie des Substances Naturelles
UPR2301-CNRS
B\^at 27
1 avenue de la Terrasse
91198 Gif sur Yvette
France
;
_publ_contact_author_email philippe.dauban@icsn.cnrs-gif.fr
_publ_contact_author_fax +33169077247
_publ_contact_author_name 'DAUBAN, Philippe'
_publ_contact_author_phone +33169824560
_publ_section_title
;
 Intermolecular C-H Amination of Complex Molecules: Insights into the
 Factors Governing the Selectivity
;
_journal_name_full 'Journal of Organic Chemistry'
_journal_page_first 7232
_journal_page_last 7240
_journal_paper_doi 10.1021/jo301563j
_journal_volume 77
_journal_year 2012
_chemical_absolute_configuration ad
_chemical_formula_moiety 'C22 H23 N3 O8 S2'
_chemical_formula_sum 'C22 H23 N3 O8 S2'
_chemical_formula_weight 521.55
_chemical_name_systematic
; 
 ? 
;
_space_group_IT_number 19
_symmetry_cell_setting orthorhombic
_symmetry_space_group_name_Hall 'P 2ac 2ab'
_symmetry_space_group_name_H-M 'P 21 21 21'
_atom_sites_solution_hydrogens difmap
_atom_sites_solution_primary direct
_atom_sites_solution_secondary difmap
_audit_creation_method SHELXL-97
_cell_angle_alpha 90.00
_cell_angle_beta 90.00
_cell_angle_gamma 90.00
_cell_formula_units_Z 4
_cell_length_a 5.7918(1)
_cell_length_b 17.1657(5)
_cell_length_c 25.0580(17)
_cell_measurement_reflns_used 7955
_cell_measurement_temperature 173(2)
_cell_measurement_theta_max 68.1
_cell_measurement_theta_min 7.1
_cell_volume 2491.27(19)
_computing_cell_refinement 'CrystalClear-SM Expert 2.0 r4 (Rigaku, 2009)'
_computing_data_collection 'CrystalClear-SM Expert 2.0 r4 (Rigaku, 2009)'
_computing_data_reduction 'CrystalClear-SM Expert 2.0 r4 (Rigaku, 2009)'
_computing_molecular_graphics 'PLATON (Spek, 2003)'
_computing_publication_material 'SHELXL97 (Sheldrick, 2008)'
_computing_structure_refinement 'SHELXL97 (Sheldrick, 2008); CRYSTALBUILDER (Welter, 2006)'
_computing_structure_solution 'SHELXS97 (Sheldrick, 2008)'
_diffrn_ambient_temperature 173(2)
_diffrn_detector_type 'RAPID II large area curved imaging plate detector '
_diffrn_measured_fraction_theta_full 0.995
_diffrn_measured_fraction_theta_max 0.995
_diffrn_measurement_device_type 'Rigaku rapid II RAXIS conversion'
_diffrn_measurement_method 'profile data from \w-scans'
_diffrn_radiation_monochromator graphite
_diffrn_radiation_source 'fine-focus sealed tube'
_diffrn_radiation_type CuK\a
_diffrn_radiation_wavelength 1.54187
_diffrn_reflns_av_R_equivalents 0.0390
_diffrn_reflns_av_sigmaI/netI 0.0530
_diffrn_reflns_limit_h_max 4
_diffrn_reflns_limit_h_min -5
_diffrn_reflns_limit_k_max 17
_diffrn_reflns_limit_k_min -14
_diffrn_reflns_limit_l_max 24
_diffrn_reflns_limit_l_min -17
_diffrn_reflns_number 10781
_diffrn_reflns_theta_full 49.99
_diffrn_reflns_theta_max 49.99
_diffrn_reflns_theta_min 7.07
_exptl_absorpt_coefficient_mu 2.390
_exptl_absorpt_correction_T_max 1.000
_exptl_absorpt_correction_T_min 0.747
_exptl_absorpt_correction_type multi-scan
_exptl_absorpt_process_details 'FS_ABSCOR (Rigaku, 2009)'
_exptl_crystal_colour colourless
_exptl_crystal_density_diffrn 1.391
_exptl_crystal_description needle
_exptl_crystal_F_000 1088
_exptl_crystal_size_max 0.52
_exptl_crystal_size_mid 0.06
_exptl_crystal_size_min 0.04
_refine_diff_density_max 0.357
_refine_diff_density_min -0.296
_refine_diff_density_rms 0.065
_refine_ls_abs_structure_details 'Flack H D (1983), Acta Cryst. A39, 876-881; 1024 Friedel pairs (coverage = 1)'
_refine_ls_abs_structure_Flack 0.02(5)
_refine_ls_extinction_method none
_refine_ls_goodness_of_fit_ref 1.215
_refine_ls_hydrogen_treatment constr
_refine_ls_matrix_type full
_refine_ls_number_parameters 327
_refine_ls_number_reflns 2542
_refine_ls_number_restraints 66
_refine_ls_restrained_S_all 1.219
_refine_ls_R_factor_all 0.0895
_refine_ls_R_factor_gt 0.0516
_refine_ls_shift/su_max 0.000
_refine_ls_shift/su_mean 0.000
_refine_ls_structure_factor_coef Fsqd
_refine_ls_weighting_details 'calc w=1/[\s^2^(Fo^2^)+(0.0751P)^2^+1.4827P] where P=(Fo^2^+2Fc^2^)/3'
_refine_ls_weighting_scheme calc
_refine_ls_wR_factor_gt 0.1204
_refine_ls_wR_factor_ref 0.1695
_reflns_number_gt 1888
_reflns_number_total 2542
_reflns_threshold_expression >2sigma(I)
_cod_data_source_file jo301563j_si_002_7.cif
_cod_data_source_block compound_5e
_cod_database_code 4027476

loop_
_symmetry_equiv_pos_as_xyz
'x, y, z'
'x+1/2, -y+1/2, -z'
'-x, y+1/2, -z+1/2'
'-x+1/2, -y, z+1/2'

loop_
_atom_site_label
_atom_site_type_symbol
_atom_site_fract_x
_atom_site_fract_y
_atom_site_fract_z
_atom_site_U_iso_or_equiv
_atom_site_adp_type
_atom_site_occupancy
_atom_site_symmetry_multiplicity
_atom_site_calc_flag
_atom_site_refinement_flags
_atom_site_disorder_assembly
_atom_site_disorder_group
S1 S 0.3154(4) -0.03580(13) 0.71171(8) 0.0682(7) Uani 1 1 d . . .
S2 S 0.0566(4) 0.08722(11) 0.67213(8) 0.0657(7) Uani 1 1 d . . .
O1 O 0.4034(10) -0.1047(3) 0.6869(2) 0.0810(17) Uani 1 1 d . . .
O2 O 0.4837(10) 0.0206(3) 0.7302(2) 0.0794(16) Uani 1 1 d . . .
O3 O 0.2139(9) 0.1507(3) 0.6636(2) 0.0785(16) Uani 1 1 d . . .
O4 O -0.8104(17) 0.0503(6) 0.5024(3) 0.148(4) Uani 1 1 d . . .
O5 O -0.7363(16) 0.1700(5) 0.4913(3) 0.156(4) Uani 1 1 d . . .
N1 N 0.1365(10) 0.0018(3) 0.6683(2) 0.0629(17) Uani 1 1 d . . .
N2 N -0.7017(17) 0.1075(7) 0.5106(3) 0.098(3) Uani 1 1 d . . .
N3 N -0.0639(11) 0.1000(3) 0.7292(2) 0.0660(18) Uani 1 1 d . . .
H3N H -0.1462 0.0603 0.7357 0.079 Uiso 1 1 d R . .
C1 C 0.1466(13) -0.0636(4) 0.7668(3) 0.058(2) Uani 1 1 d . . .
C2 C 0.2044(16) -0.0389(5) 0.8175(3) 0.086(3) Uani 1 1 d . . .
H2 H 0.3372 -0.0076 0.8234 0.103 Uiso 1 1 calc R . .
C3 C 0.063(2) -0.0609(6) 0.8595(4) 0.097(3) Uani 1 1 d . . .
H3 H 0.0991 -0.0432 0.8944 0.116 Uiso 1 1 calc R . .
C4 C -0.1274(19) -0.1079(6) 0.8522(4) 0.090(3) Uani 1 1 d . . .
C5 C -0.1774(17) -0.1311(5) 0.8019(4) 0.086(3) Uani 1 1 d . . .
H5 H -0.3076 -0.1637 0.7960 0.103 Uiso 1 1 calc R . .
C6 C -0.0440(17) -0.1086(5) 0.7588(3) 0.075(2) Uani 1 1 d . . .
H6 H -0.0851 -0.1244 0.7237 0.090 Uiso 1 1 calc R . .
C7 C -0.278(2) -0.1312(8) 0.8995(4) 0.147(5) Uani 1 1 d . . .
H7A H -0.2272 -0.1818 0.9132 0.220 Uiso 1 1 calc R . .
H7B H -0.4393 -0.1347 0.8881 0.220 Uiso 1 1 calc R . .
H7C H -0.2639 -0.0919 0.9277 0.220 Uiso 1 1 calc R . .
C8 C -0.1573(13) 0.0907(5) 0.6215(3) 0.060(2) Uani 1 1 d . . .
C9 C -0.2881(16) 0.0252(5) 0.6094(3) 0.069(2) Uani 1 1 d . . .
H9 H -0.2554 -0.0233 0.6261 0.083 Uiso 1 1 calc R . .
C10 C -0.4637(17) 0.0309(5) 0.5733(3) 0.075(2) Uani 1 1 d . . .
H10 H -0.5560 -0.0133 0.5650 0.090 Uiso 1 1 calc R . .
C11 C -0.5047(18) 0.1009(6) 0.5494(3) 0.077(3) Uani 1 1 d . . .
C12 C -0.3735(18) 0.1663(6) 0.5609(4) 0.083(3) Uani 1 1 d . . .
H12 H -0.4055 0.2143 0.5435 0.099 Uiso 1 1 calc R . .
C13 C -0.1969(17) 0.1618(5) 0.5975(3) 0.078(3) Uani 1 1 d . . .
H13 H -0.1055 0.2061 0.6059 0.093 Uiso 1 1 calc R . .
C14 C -0.1044(16) 0.1780(4) 0.7519(3) 0.072(3) Uani 1 1 d . . .
H14 H 0.0245 0.2141 0.7424 0.087 Uiso 1 1 calc R . .
C15 C -0.3384(18) 0.2136(5) 0.7367(4) 0.083(3) Uani 1 1 d . . .
H15A H -0.4055 0.1855 0.7059 0.100 Uiso 1 1 calc . . .
H15B H -0.3194 0.2691 0.7269 0.100 Uiso 1 1 calc . . .
C16 C -0.4971(17) 0.2058(5) 0.7859(4) 0.095(3) Uani 1 1 d . . .
H16A H -0.5735 0.2559 0.7945 0.113 Uiso 1 1 calc . . .
H16B H -0.6163 0.1653 0.7804 0.113 Uiso 1 1 calc . . .
C17 C -0.3352(19) 0.1835(5) 0.8273(4) 0.083(3) Uani 1 1 d U . .
C18 C -0.1205(17) 0.1684(5) 0.8113(4) 0.084(3) Uani 1 1 d U . .
H18 H 0.0035 0.1538 0.8340 0.101 Uiso 1 1 calc . . .
O6 O -0.4231(16) 0.1852(5) 0.8776(3) 0.146(3) Uani 1 1 d U . .
C19 C -0.351(4) 0.1472(9) 0.9160(6) 0.194(9) Uani 1 1 d U . .
O7 O -0.173(3) 0.1073(7) 0.9151(4) 0.216(6) Uani 1 1 d U . .
O8 O -0.451(2) 0.1665(5) 0.9616(3) 0.167(4) Uani 1 1 d U A .
C20 C -0.372(4) 0.1313(9) 1.0097(6) 0.239(8) Uani 1 1 d DU . .
H20A H -0.2151 0.1503 1.0188 0.287 Uiso 0.71(3) 1 calc PR A 1
H20B H -0.3661 0.0740 1.0058 0.287 Uiso 0.71(3) 1 calc PR A 1
H20C H -0.2273 0.1022 1.0026 0.287 Uiso 0.29(3) 1 calc PR A 2
H20D H -0.4888 0.0939 1.0228 0.287 Uiso 0.29(3) 1 calc PR A 2
C21A C -0.537(5) 0.1535(13) 1.0509(7) 0.202(10) Uani 0.71(3) 1 d PDU A 1
H21A H -0.6995 0.1497 1.0473 0.243 Uiso 0.71(3) 1 calc PR A 1
C21B C -0.329(10) 0.191(3) 1.0507(15) 0.208(13) Uani 0.29(3) 1 d PDU A 2
H21B H -0.2284 0.2345 1.0466 0.250 Uiso 0.29(3) 1 calc PR A 2
C22 C -0.440(5) 0.1773(10) 1.0901(6) 0.219(8) Uani 1 1 d DU . .
H22A H -0.2762 0.1796 1.0910 0.262 Uiso 0.71(3) 1 calc PR A 1
H22B H -0.5273 0.1939 1.1201 0.262 Uiso 0.71(3) 1 calc PR A 1
H22C H -0.5371 0.1328 1.0911 0.262 Uiso 0.29(3) 1 calc PR A 2
H22D H -0.4307 0.2109 1.1201 0.262 Uiso 0.29(3) 1 calc PR A 2

loop_
_atom_site_aniso_label
_atom_site_aniso_U_11
_atom_site_aniso_U_22
_atom_site_aniso_U_33
_atom_site_aniso_U_23
_atom_site_aniso_U_13
_atom_site_aniso_U_12
S1 0.0538(14) 0.0675(14) 0.0833(14) 0.0035(11) 0.0007(12) 0.0007(14)
S2 0.0589(14) 0.0659(14) 0.0723(13) 0.0032(10) 0.0035(12) -0.0018(13)
O1 0.081(4) 0.065(3) 0.097(4) -0.008(3) 0.004(3) 0.022(3)
O2 0.052(4) 0.083(4) 0.103(4) 0.004(3) 0.001(3) -0.003(3)
O3 0.066(4) 0.069(3) 0.100(4) 0.009(3) 0.011(4) -0.011(3)
O4 0.153(9) 0.151(7) 0.139(6) 0.025(6) -0.067(6) -0.012(7)
O5 0.161(9) 0.149(7) 0.157(7) 0.061(6) -0.071(7) 0.006(6)
N1 0.064(4) 0.052(4) 0.073(4) -0.001(3) -0.013(4) 0.011(3)
N2 0.096(8) 0.120(8) 0.078(5) 0.029(6) 0.002(6) 0.022(7)
N3 0.064(4) 0.060(4) 0.073(4) -0.001(3) 0.003(4) -0.008(4)
C1 0.028(5) 0.072(5) 0.074(5) 0.018(4) -0.002(4) 0.002(4)
C2 0.075(7) 0.107(7) 0.075(6) 0.003(5) -0.013(6) -0.015(6)
C3 0.094(8) 0.129(9) 0.068(6) 0.010(6) -0.002(6) 0.003(7)
C4 0.072(8) 0.107(8) 0.093(8) 0.031(6) 0.000(7) 0.002(7)
C5 0.057(6) 0.094(7) 0.108(7) 0.018(6) -0.003(7) -0.004(6)
C6 0.060(6) 0.081(6) 0.085(6) 0.010(5) -0.002(6) -0.020(6)
C7 0.126(10) 0.190(11) 0.124(8) 0.049(8) 0.043(9) -0.015(10)
C8 0.057(6) 0.076(6) 0.048(4) 0.007(4) -0.001(4) -0.005(5)
C9 0.072(6) 0.064(6) 0.071(5) 0.008(4) 0.001(5) 0.011(6)
C10 0.074(7) 0.086(7) 0.065(5) 0.017(5) -0.009(5) -0.005(6)
C11 0.076(7) 0.106(8) 0.049(5) 0.014(5) 0.000(5) 0.021(7)
C12 0.079(8) 0.082(7) 0.086(6) 0.023(5) -0.004(6) 0.006(6)
C13 0.075(7) 0.075(6) 0.084(6) 0.021(5) -0.005(6) -0.003(6)
C14 0.070(7) 0.064(5) 0.082(6) -0.008(4) -0.008(5) 0.001(5)
C15 0.078(7) 0.070(6) 0.102(6) -0.003(5) 0.001(6) 0.014(5)
C16 0.073(7) 0.105(7) 0.106(7) -0.010(6) -0.008(7) 0.011(6)
C17 0.072(7) 0.105(7) 0.073(6) -0.023(5) 0.023(6) 0.005(6)
C18 0.062(7) 0.110(7) 0.081(6) -0.015(5) -0.007(5) -0.004(6)
O6 0.158(7) 0.181(8) 0.100(5) 0.011(5) 0.032(6) 0.066(7)
C19 0.34(3) 0.127(11) 0.110(9) 0.004(8) 0.042(14) 0.114(14)
O7 0.301(15) 0.206(11) 0.142(7) 0.028(7) 0.026(8) 0.123(11)
O8 0.219(11) 0.186(8) 0.098(5) 0.001(5) 0.023(7) 0.073(8)
C20 0.39(2) 0.210(13) 0.121(9) 0.052(9) 0.045(13) 0.109(15)
C21A 0.34(3) 0.163(18) 0.100(11) -0.002(13) 0.025(15) 0.034(19)
C21B 0.24(2) 0.22(2) 0.164(15) 0.026(15) -0.017(15) 0.010(17)
C22 0.31(2) 0.183(14) 0.161(12) 0.010(11) 0.003(15) 0.047(15)

loop_
_atom_type_symbol
_atom_type_description
_atom_type_scat_dispersion_real
_atom_type_scat_dispersion_imag
_atom_type_scat_source
C C 0.0181 0.0091 'International Tables Vol C Tables 4.2.6.8 and 6.1.1.4'
H H 0.0000 0.0000 'International Tables Vol C Tables 4.2.6.8 and 6.1.1.4'
N N 0.0311 0.0180 'International Tables Vol C Tables 4.2.6.8 and 6.1.1.4'
O O 0.0492 0.0322 'International Tables Vol C Tables 4.2.6.8 and 6.1.1.4'
S S 0.3331 0.5567 'International Tables Vol C Tables 4.2.6.8 and 6.1.1.4'

loop_
_geom_angle_atom_site_label_1
_geom_angle_atom_site_label_2
_geom_angle_atom_site_label_3
_geom_angle
O1 S1 O2 116.8(3)
O1 S1 N1 105.3(3)
O2 S1 N1 112.0(3)
O1 S1 C1 108.3(3)
O2 S1 C1 107.8(4)
N1 S1 C1 106.1(3)
O3 S2 N1 121.5(3)
O3 S2 N3 107.8(3)
N1 S2 N3 108.4(3)
O3 S2 C8 108.1(4)
N1 S2 C8 101.3(4)
N3 S2 C8 109.2(4)
S2 N1 S1 121.6(4)
O4 N2 O5 125.8(11)
O4 N2 C11 117.0(9)
O5 N2 C11 117.2(11)
C14 N3 S2 122.5(5)
C14 N3 H3N 124.4
S2 N3 H3N 107.9
C6 C1 C2 120.4(8)
C6 C1 S1 119.3(7)
C2 C1 S1 120.3(7)
C1 C2 C3 118.2(9)
C1 C2 H2 120.9
C3 C2 H2 120.9
C4 C3 C2 122.1(9)
C4 C3 H3 118.9
C2 C3 H3 118.9
C5 C4 C3 117.8(10)
C5 C4 C7 121.7(11)
C3 C4 C7 120.5(11)
C4 C5 C6 121.7(10)
C4 C5 H5 119.2
C6 C5 H5 119.2
C1 C6 C5 119.7(8)
C1 C6 H6 120.1
C5 C6 H6 120.1
C4 C7 H7A 109.5
C4 C7 H7B 109.5
H7A C7 H7B 109.5
C4 C7 H7C 109.5
H7A C7 H7C 109.5
H7B C7 H7C 109.5
C13 C8 C9 122.0(7)
C13 C8 S2 117.3(7)
C9 C8 S2 120.7(6)
C10 C9 C8 119.6(7)
C10 C9 H9 120.2
C8 C9 H9 120.2
C11 C10 C9 119.0(9)
C11 C10 H10 120.5
C9 C10 H10 120.5
C10 C11 C12 121.8(9)
C10 C11 N2 118.9(10)
C12 C11 N2 119.3(9)
C13 C12 C11 120.0(8)
C13 C12 H12 120.0
C11 C12 H12 120.0
C12 C13 C8 117.7(8)
C12 C13 H13 121.2
C8 C13 H13 121.2
N3 C14 C18 107.1(6)
N3 C14 C15 113.9(7)
C18 C14 C15 103.7(8)
N3 C14 H14 110.6
C18 C14 H14 110.6
C15 C14 H14 110.6
C14 C15 C16 107.0(7)
C14 C15 H15A 110.3
C16 C15 H15A 110.3
C14 C15 H15B 110.3
C16 C15 H15B 110.3
H15A C15 H15B 108.6
C17 C16 C15 102.0(8)
C17 C16 H16A 111.4
C15 C16 H16A 111.4
C17 C16 H16B 111.4
C15 C16 H16B 111.4
H16A C16 H16B 109.2
C18 C17 O6 129.3(10)
C18 C17 C16 116.1(8)
O6 C17 C16 114.5(9)
C17 C18 C14 109.6(9)
C17 C18 H18 125.2
C14 C18 H18 125.2
C19 O6 C17 125.8(12)
O6 C19 O7 124.0(17)
O6 C19 O8 113.3(16)
O7 C19 O8 121.1(17)
C19 O8 C20 119.1(14)
O8 C20 C21A 106.2(15)
O8 C20 C21B 110(3)
C21A C20 C21B 55(2)
O8 C20 H20A 110.5
C21A C20 H20A 110.5
C21B C20 H20A 57.1
O8 C20 H20B 110.5
C21A C20 H20B 110.5
C21B C20 H20B 139.1
H20A C20 H20B 108.7
O8 C20 H20C 109.6
C21A C20 H20C 144.3
C21B C20 H20C 109.6
H20A C20 H20C 55.5
H20B C20 H20C 56.8
O8 C20 H20D 109.6
C21A C20 H20D 59.0
C21B C20 H20D 109.6
H20A C20 H20D 139.9
H20B C20 H20D 53.8
H20C C20 H20D 108.1
C22 C21A C20 111(2)
C22 C21A H21A 124.4
C20 C21A H21A 124.4
C22 C21B C20 110(2)
C22 C21B H21B 124.9
C20 C21B H21B 124.9
C21A C22 C21B 69(3)
C21A C22 H22A 120.0
C21B C22 H22A 58.5
C21A C22 H22B 120.0
C21B C22 H22B 151.2
H22A C22 H22B 120.0
C21A C22 H22C 58.2
C21B C22 H22C 120.0
C21A C22 H22D 151.7
C21B C22 H22D 120.0
H22C C22 H22D 120.0

loop_
_geom_bond_atom_site_label_1
_geom_bond_atom_site_label_2
_geom_bond_distance
S1 O1 1.430(5)
S1 O2 1.449(6)
S1 N1 1.636(6)
S1 C1 1.758(8)
S2 O3 1.437(5)
S2 N1 1.540(5)
S2 N3 1.605(6)
S2 C8 1.774(7)
O4 N2 1.184(10)
O5 N2 1.195(9)
N2 C11 1.503(12)
N3 C14 1.475(9)
N3 H3N 0.8475
C1 C6 1.362(10)
C1 C2 1.381(10)
C2 C3 1.385(11)
C2 H2 0.9500
C3 C4 1.380(12)
C3 H3 0.9500
C4 C5 1.354(12)
C4 C7 1.525(12)
C5 C6 1.384(11)
C5 H5 0.9500
C6 H6 0.9500
C7 H7A 0.9800
C7 H7B 0.9800
C7 H7C 0.9800
C8 C13 1.381(10)
C8 C9 1.390(10)
C9 C10 1.364(10)
C9 H9 0.9500
C10 C11 1.364(11)
C10 H10 0.9500
C11 C12 1.387(11)
C12 C13 1.376(11)
C12 H12 0.9500
C13 H13 0.9500
C14 C18 1.498(11)
C14 C15 1.535(12)
C14 H14 1.0000
C15 C16 1.545(12)
C15 H15A 0.9900
C15 H15B 0.9900
C16 C17 1.449(12)
C16 H16A 0.9900
C16 H16B 0.9900
C17 C18 1.332(12)
C17 O6 1.360(10)
C18 H18 0.9500
O6 C19 1.233(16)
C19 O7 1.241(19)
C19 O8 1.322(16)
O8 C20 1.422(14)
C20 C21A 1.459(17)
C20 C21B 1.48(2)
C20 H20A 0.9900
C20 H20B 0.9900
C20 H20C 0.9900
C20 H20D 0.9900
C21A C22 1.200(17)
C21A H21A 0.9500
C21B C22 1.20(2)
C21B H21B 0.9500
C22 H22A 0.9500
C22 H22B 0.9500
C22 H22C 0.9500
C22 H22D 0.9500

loop_
_geom_torsion_atom_site_label_1
_geom_torsion_atom_site_label_2
_geom_torsion_atom_site_label_3
_geom_torsion_atom_site_label_4
_geom_torsion
O3 S2 N1 S1 67.6(5)
N3 S2 N1 S1 -57.9(5)
C8 S2 N1 S1 -172.8(4)
O1 S1 N1 S2 -162.5(4)
O2 S1 N1 S2 -34.6(5)
C1 S1 N1 S2 82.8(5)
O3 S2 N3 C14 30.1(7)
N1 S2 N3 C14 163.4(6)
C8 S2 N3 C14 -87.0(7)
O1 S1 C1 C6 -61.3(7)
O2 S1 C1 C6 171.4(6)
N1 S1 C1 C6 51.3(6)
O1 S1 C1 C2 120.0(7)
O2 S1 C1 C2 -7.3(7)
N1 S1 C1 C2 -127.4(6)
C6 C1 C2 C3 -0.1(12)
S1 C1 C2 C3 178.6(6)
C1 C2 C3 C4 1.6(13)
C2 C3 C4 C5 -1.4(14)
C2 C3 C4 C7 179.8(9)
C3 C4 C5 C6 -0.3(14)
C7 C4 C5 C6 178.5(9)
C2 C1 C6 C5 -1.6(11)
S1 C1 C6 C5 179.7(6)
C4 C5 C6 C1 1.8(13)
O3 S2 C8 C13 -23.9(7)
N1 S2 C8 C13 -152.6(6)
N3 S2 C8 C13 93.1(6)
O3 S2 C8 C9 160.1(6)
N1 S2 C8 C9 31.3(7)
N3 S2 C8 C9 -83.0(7)
C13 C8 C9 C10 -1.1(11)
S2 C8 C9 C10 174.8(6)
C8 C9 C10 C11 0.9(12)
C9 C10 C11 C12 -0.3(13)
C9 C10 C11 N2 -178.6(7)
O4 N2 C11 C10 -0.9(13)
O5 N2 C11 C10 178.3(9)
O4 N2 C11 C12 -179.3(9)
O5 N2 C11 C12 0.0(13)
C10 C11 C12 C13 -0.3(13)
N2 C11 C12 C13 178.0(7)
C11 C12 C13 C8 0.1(12)
C9 C8 C13 C12 0.5(12)
S2 C8 C13 C12 -175.5(6)
S2 N3 C14 C18 -156.1(6)
S2 N3 C14 C15 89.9(8)
N3 C14 C15 C16 103.7(8)
C18 C14 C15 C16 -12.3(9)
C14 C15 C16 C17 11.7(9)
C15 C16 C17 C18 -7.0(11)
C15 C16 C17 O6 169.5(7)
O6 C17 C18 C14 -176.8(9)
C16 C17 C18 C14 -0.9(12)
N3 C14 C18 C17 -112.4(9)
C15 C14 C18 C17 8.4(10)
C18 C17 O6 C19 -28(2)
C16 C17 O6 C19 155.7(16)
C17 O6 C19 O7 7(3)
C17 O6 C19 O8 172.6(12)
O6 C19 O8 C20 -175.3(16)
O7 C19 O8 C20 -9(3)
C19 O8 C20 C21A -170.7(18)
C19 O8 C20 C21B 131(3)
O8 C20 C21A C22 -132(2)
C21B C20 C21A C22 -28(3)
O8 C20 C21B C22 124(5)
C21A C20 C21B C22 28(3)
C20 C21A C22 C21B 30(4)
C20 C21B C22 C21A -30(4)
